data_7157076
loop_
_publ_author_name
'Gupta, Vijay'
'Sahu, Debashish'
'Jain, Shailja'
'Vanka, Kumar'
'Singh, Ravi P.'

_publ_section_title
;
 Diastereoselective multi-component tandem condensation: synthesis of
 2-amino-4-(2-furanone)-4H-chromene-3-carbonitriles.
;
_journal_issue 39
_journal_name_full 'Organic &amp; biomolecular chemistry'
_journal_page_first 8853
_journal_page_last 8857
_journal_paper_doi 10.1039/c9ob01345h
_journal_volume 17
_journal_year 2019
_chemical_formula_moiety 'C15 H12 N2 O3, C H Cl3'
_chemical_formula_sum 'C16 H13 Cl3 N2 O3'
_chemical_formula_weight 387.63
_space_group_crystal_system triclinic
_space_group_IT_number 2
_space_group_name_Hall '-P 1'
_space_group_name_H-M_alt 'P -1'
_symmetry_space_group_name_Hall '-P 1'
_symmetry_space_group_name_H-M 'P -1'
_atom_sites_solution_hydrogens geom
_atom_sites_solution_primary iterative
_audit_creation_date 2018-01-31
_audit_creation_method
;
Olex2 1.2
(compiled 2017.03.28 svn.r3405 for OlexSys, GUI svn.r5337)
;
_audit_update_record
;
2019-01-07 deposited with the CCDC.    2019-09-13 downloaded from the CCDC.
;
_cell_angle_alpha 86.9640(12)
_cell_angle_beta 71.0335(12)
_cell_angle_gamma 70.4039(12)
_cell_formula_units_Z 2
_cell_length_a 8.0552(4)
_cell_length_b 10.2825(5)
_cell_length_c 11.7512(6)
_cell_measurement_reflns_used 6425
_cell_measurement_temperature 298(2)
_cell_measurement_theta_max 28.28
_cell_measurement_theta_min 2.71
_cell_volume 865.45(8)
_computing_cell_refinement 'SAINT v8.37A (Bruker, 2015)'
_computing_data_reduction 'SAINT v8.37A (Bruker, 2015)'
_computing_molecular_graphics 'Olex2 (Dolomanov et al., 2009)'
_computing_publication_material 'Olex2 (Dolomanov et al., 2009)'
_computing_structure_refinement 'ShelXL (Sheldrick, 2015)'
_computing_structure_solution
;
Superflip (Palatinus & Chapuis, 2007;Palatinus & van der Lee, 2008;
Palatinus et al., 2012)
;
_diffrn_ambient_temperature 297.99
_diffrn_measured_fraction_theta_full 0.993
_diffrn_measured_fraction_theta_max 0.993
_diffrn_measurement_device_type 'Bruker APEX-II CCD'
_diffrn_measurement_method '\f and \w scans'
_diffrn_radiation_type MoK\a
_diffrn_radiation_wavelength 0.71073
_diffrn_reflns_av_R_equivalents 0.0268
_diffrn_reflns_av_unetI/netI 0.0280
_diffrn_reflns_Laue_measured_fraction_full 0.993
_diffrn_reflns_Laue_measured_fraction_max 0.993
_diffrn_reflns_limit_h_max 10
_diffrn_reflns_limit_h_min -10
_diffrn_reflns_limit_k_max 13
_diffrn_reflns_limit_k_min -13
_diffrn_reflns_limit_l_max 15
_diffrn_reflns_limit_l_min -15
_diffrn_reflns_number 12828
_diffrn_reflns_point_group_measured_fraction_full 0.993
_diffrn_reflns_point_group_measured_fraction_max 0.993
_diffrn_reflns_theta_full 25.242
_diffrn_reflns_theta_max 28.366
_diffrn_reflns_theta_min 1.836
_diffrn_standards_number 0
_exptl_absorpt_coefficient_mu 0.546
_exptl_absorpt_correction_T_max 0.7457
_exptl_absorpt_correction_T_min 0.6809
_exptl_absorpt_correction_type multi-scan
_exptl_absorpt_process_details
;
SADABS-2016/2 (Bruker,2016/2) was used for absorption correction.
wR2(int) was 0.1076 before and 0.0380 after correction.
The Ratio of minimum to maximum transmission is 0.9131.
The \l/2 correction factor is Not present.
;
_exptl_crystal_colour brown
_exptl_crystal_density_diffrn 1.487
_exptl_crystal_density_meas 1.487
_exptl_crystal_density_method 'not measured'
_exptl_crystal_description block
_exptl_crystal_F_000 396
_exptl_crystal_size_max 0.218
_exptl_crystal_size_mid 0.138
_exptl_crystal_size_min 0.110
_exptl_transmission_factor_max 0.942
_exptl_transmission_factor_min 0.914
_refine_diff_density_max 0.346
_refine_diff_density_min -0.555
_refine_diff_density_rms 0.052
_refine_ls_extinction_method none
_refine_ls_goodness_of_fit_ref 1.044
_refine_ls_hydrogen_treatment constr
_refine_ls_matrix_type full
_refine_ls_number_parameters 218
_refine_ls_number_reflns 4327
_refine_ls_number_restraints 0
_refine_ls_restrained_S_all 1.044
_refine_ls_R_factor_all 0.0627
_refine_ls_R_factor_gt 0.0455
_refine_ls_shift/su_max 0.000
_refine_ls_shift/su_mean 0.000
_refine_ls_structure_factor_coef Fsqd
_refine_ls_weighting_details 'w=1/[\s^2^(Fo^2^)+(0.0590P)^2^+0.3510P] where P=(Fo^2^+2Fc^2^)/3'
_refine_ls_weighting_scheme calc
_refine_ls_wR_factor_gt 0.1173
_refine_ls_wR_factor_ref 0.1292
_reflns_Friedel_coverage 0.000
_reflns_number_gt 3254
_reflns_number_total 4327
_reflns_threshold_expression 'I > 2\s(I)'
_cod_data_source_file c9ob01345h2.cif
_cod_data_source_block vijay05_0m
_cod_depositor_comments 'Adding full bibliography for 7157076--7157078.cif.'
_cod_database_code 7157076
_shelxl_version_number 2013-4
_shelx_space_group_comment
;
The symmetry employed for this shelxl refinement is uniquely defined
by the following loop, which should always be used as a source of
symmetry information in preference to the above space-group names.
They are only intended as comments.
;
_olex2_refinement_description
;
1. Fixed Uiso
 At 1.2 times of:
  All C(H) groups, All N(H,H) groups
 At 1.5 times of:
  All C(H,H,H) groups
2.a Ternary CH refined with riding coordinates:
 C8(H8), C38(H38)
2.b Aromatic/amide H refined with riding coordinates:
 C24(H24), C25(H25), C27(H27), C29(H29), C31(H31), C36(H36)
2.c X=CH2 refined with riding coordinates:
 N5(H5A,H5B)
2.d Idealised Me refined as rotating group:
 C34(H34A,H34B,H34C)
;
_olex2_submission_special_instructions 'No special instructions were received'

loop_
_space_group_symop_operation_xyz
'x, y, z'
'-x, -y, -z'

loop_
_atom_site_label
_atom_site_type_symbol
_atom_site_fract_x
_atom_site_fract_y
_atom_site_fract_z
_atom_site_U_iso_or_equiv
_atom_site_adp_type
_atom_site_occupancy
_atom_site_site_symmetry_order
_atom_site_calc_flag
_atom_site_refinement_flags_posn
Cl1A Cl 0.51857(9) 1.08693(6) 0.71861(7) 0.0727(2) Uani 1 1 d .
Cl0A Cl 0.51056(11) 0.81199(7) 0.70193(6) 0.0777(2) Uani 1 1 d .
Cl5 Cl 0.32732(11) 0.97213(8) 0.92947(7) 0.0842(2) Uani 1 1 d .
O2AA O 0.09163(17) 0.34518(12) 0.20022(11) 0.0401(3) Uani 1 1 d .
O3 O 0.11727(17) 0.79902(12) 0.23759(12) 0.0410(3) Uani 1 1 d .
O1 O 0.0617(2) 1.02651(15) 0.24216(18) 0.0691(5) Uani 1 1 d .
N3 N -0.4742(2) 0.65054(17) 0.46023(16) 0.0481(4) Uani 1 1 d .
N5 N -0.1456(2) 0.31398(16) 0.34492(14) 0.0441(4) Uani 1 1 d .
H5A H -0.0859 0.2273 0.3258 0.053 Uiso 1 1 calc R
H5B H -0.2511 0.3402 0.4020 0.053 Uiso 1 1 calc R
C8 C -0.0494(2) 0.64276(16) 0.23534(14) 0.0305(3) Uani 1 1 d .
H8 H -0.1415 0.7211 0.2141 0.037 Uiso 1 1 calc R
C9 C -0.3287(2) 0.60418(17) 0.39110(15) 0.0334(3) Uani 1 1 d .
C12 C -0.1490(2) 0.54800(16) 0.30550(14) 0.0307(3) Uani 1 1 d .
C13 C -0.0744(2) 0.40791(17) 0.28603(15) 0.0324(3) Uani 1 1 d .
C15 C 0.0942(2) 0.56675(17) 0.11953(14) 0.0319(3) Uani 1 1 d .
C17 C 0.0398(2) 0.70111(17) 0.31110(15) 0.0355(4) Uani 1 1 d .
C20 C 0.1598(2) 0.42481(18) 0.10839(15) 0.0336(3) Uani 1 1 d .
C22 C 0.0254(3) 0.9284(2) 0.2898(2) 0.0498(5) Uani 1 1 d .
C24 C -0.1037(3) 0.7909(2) 0.41833(18) 0.0490(5) Uani 1 1 d .
H24 H -0.1769 0.7596 0.4850 0.059 Uiso 1 1 calc R
C25 C 0.3709(3) 0.4197(2) -0.08833(17) 0.0487(5) Uani 1 1 d .
H25 H 0.4651 0.3710 -0.1568 0.058 Uiso 1 1 calc R
C27 C 0.2965(3) 0.3494(2) 0.00657(17) 0.0435(4) Uani 1 1 d .
H27 H 0.3374 0.2532 0.0023 0.052 Uiso 1 1 calc R
C29 C 0.1677(3) 0.6352(2) 0.02046(16) 0.0404(4) Uani 1 1 d .
H29 H 0.1234 0.7314 0.0233 0.049 Uiso 1 1 calc R
C31 C -0.1117(3) 0.9203(2) 0.4050(2) 0.0586(6) Uani 1 1 d .
H31 H -0.1914 0.9945 0.4599 0.070 Uiso 1 1 calc R
C34 C 0.1944(3) 0.5900(2) 0.34298(19) 0.0473(5) Uani 1 1 d .
H34A H 0.2843 0.5373 0.2709 0.071 Uiso 1 1 calc GR
H34B H 0.1428 0.5299 0.3973 0.071 Uiso 1 1 calc GR
H34C H 0.2541 0.6325 0.3809 0.071 Uiso 1 1 calc GR
C36 C 0.3057(3) 0.5621(2) -0.08191(17) 0.0486(5) Uani 1 1 d .
H36 H 0.3547 0.6093 -0.1467 0.058 Uiso 1 1 calc R
C38 C 0.5168(3) 0.9365(2) 0.7954(2) 0.0550(5) Uani 1 1 d .
H38 H 0.6321 0.8996 0.8156 0.066 Uiso 1 1 calc R

loop_
_atom_site_aniso_label
_atom_site_aniso_U_11
_atom_site_aniso_U_22
_atom_site_aniso_U_33
_atom_site_aniso_U_23
_atom_site_aniso_U_13
_atom_site_aniso_U_12
Cl1A 0.0595(4) 0.0475(3) 0.1035(5) 0.0130(3) -0.0186(3) -0.0176(3)
Cl0A 0.0898(5) 0.0629(4) 0.0741(4) -0.0117(3) -0.0042(3) -0.0373(3)
Cl5 0.0794(5) 0.0805(5) 0.0737(4) -0.0128(4) 0.0059(3) -0.0307(4)
O2AA 0.0382(6) 0.0284(6) 0.0410(7) 0.0023(5) 0.0019(5) -0.0098(5)
O3 0.0391(6) 0.0301(6) 0.0496(7) -0.0049(5) 0.0002(5) -0.0195(5)
O1 0.0670(10) 0.0344(8) 0.0986(13) -0.0022(8) -0.0091(9) -0.0243(7)
N3 0.0368(8) 0.0443(9) 0.0544(10) -0.0027(7) 0.0024(7) -0.0186(7)
N5 0.0478(9) 0.0295(7) 0.0447(8) 0.0009(6) 0.0028(7) -0.0175(6)
C8 0.0280(7) 0.0262(7) 0.0356(8) 0.0018(6) -0.0058(6) -0.0113(6)
C9 0.0337(8) 0.0300(8) 0.0375(8) 0.0019(6) -0.0072(7) -0.0163(7)
C12 0.0290(7) 0.0294(8) 0.0329(8) 0.0006(6) -0.0048(6) -0.0137(6)
C13 0.0326(8) 0.0307(8) 0.0328(8) 0.0008(6) -0.0062(6) -0.0133(6)
C15 0.0302(8) 0.0355(8) 0.0315(8) 0.0011(6) -0.0074(6) -0.0153(6)
C17 0.0343(8) 0.0336(8) 0.0380(8) -0.0022(7) -0.0027(7) -0.0186(7)
C20 0.0320(8) 0.0355(8) 0.0321(8) 0.0013(6) -0.0055(6) -0.0147(7)
C22 0.0433(10) 0.0342(9) 0.0687(13) -0.0111(9) -0.0081(9) -0.0169(8)
C24 0.0434(10) 0.0578(12) 0.0429(10) -0.0140(9) 0.0025(8) -0.0269(9)
C25 0.0456(10) 0.0620(13) 0.0346(9) -0.0084(8) 0.0009(8) -0.0250(9)
C27 0.0413(10) 0.0424(10) 0.0405(9) -0.0065(8) -0.0034(8) -0.0146(8)
C29 0.0451(10) 0.0430(10) 0.0362(9) 0.0071(7) -0.0098(8) -0.0228(8)
C31 0.0500(11) 0.0489(12) 0.0658(13) -0.0270(10) 0.0025(10) -0.0189(9)
C34 0.0470(11) 0.0523(11) 0.0519(11) 0.0040(9) -0.0215(9) -0.0234(9)
C36 0.0522(11) 0.0651(13) 0.0324(9) 0.0058(8) -0.0050(8) -0.0336(10)
C38 0.0504(11) 0.0450(11) 0.0636(13) 0.0016(10) -0.0135(10) -0.0132(9)

loop_
_atom_type_symbol
_atom_type_description
_atom_type_scat_dispersion_real
_atom_type_scat_dispersion_imag
_atom_type_scat_source
C C 0.0033 0.0016 'International Tables Vol C Tables 4.2.6.8 and 6.1.1.4'
H H 0.0000 0.0000 'International Tables Vol C Tables 4.2.6.8 and 6.1.1.4'
N N 0.0061 0.0033 'International Tables Vol C Tables 4.2.6.8 and 6.1.1.4'
O O 0.0106 0.0060 'International Tables Vol C Tables 4.2.6.8 and 6.1.1.4'
Cl Cl 0.1484 0.1585 'International Tables Vol C Tables 4.2.6.8 and 6.1.1.4'

loop_
_geom_angle_atom_site_label_1
_geom_angle_atom_site_label_2
_geom_angle_atom_site_label_3
_geom_angle
C13 O2AA C20 117.90(13)
C22 O3 C17 110.16(14)
C12 C8 C15 109.31(13)
C12 C8 C17 112.01(13)
C15 C8 C17 111.66(13)
N3 C9 C12 179.54(19)
C9 C12 C8 120.06(14)
C13 C12 C8 122.11(14)
C13 C12 C9 117.77(14)
O2AA C13 C12 121.95(15)
N5 C13 O2AA 110.53(14)
N5 C13 C12 127.52(16)
C20 C15 C8 120.52(14)
C20 C15 C29 116.92(16)
C29 C15 C8 122.56(15)
O3 C17 C8 106.62(13)
O3 C17 C24 102.50(14)
O3 C17 C34 108.88(14)
C24 C17 C8 112.16(14)
C24 C17 C34 112.89(17)
C34 C17 C8 113.01(14)
C15 C20 O2AA 121.99(14)
C15 C20 C27 123.18(16)
C27 C20 O2AA 114.83(15)
O3 C22 C31 108.09(17)
O1 C22 O3 121.4(2)
O1 C22 C31 130.5(2)
C31 C24 C17 110.37(18)
C36 C25 C27 120.02(18)
C25 C27 C20 118.60(18)
C36 C29 C15 120.91(18)
C24 C31 C22 108.77(17)
C25 C36 C29 120.31(18)
Cl1A C38 Cl0A 109.83(14)
Cl1A C38 Cl5 111.02(12)
Cl5 C38 Cl0A 110.62(13)

loop_
_geom_bond_atom_site_label_1
_geom_bond_atom_site_label_2
_geom_bond_distance
Cl1A C38 1.751(2)
Cl0A C38 1.754(2)
Cl5 C38 1.752(2)
O2AA C13 1.3547(19)
O2AA C20 1.400(2)
O3 C17 1.459(2)
O3 C22 1.351(2)
O1 C22 1.204(3)
N3 C9 1.143(2)
N5 C13 1.336(2)
C8 C12 1.511(2)
C8 C15 1.511(2)
C8 C17 1.559(2)
C9 C12 1.413(2)
C12 C13 1.361(2)
C15 C20 1.373(2)
C15 C29 1.395(2)
C17 C24 1.496(2)
C17 C34 1.517(3)
C20 C27 1.384(2)
C22 C31 1.462(3)
C24 C31 1.314(3)
C25 C27 1.377(3)
C25 C36 1.376(3)
C29 C36 1.384(3)
